data_4065006
loop_
_publ_author_name
'Zhang, Wei-Qiang'
'Atkin, Anthony J.'
'Fairlamb, Ian J. S.'
'Whitwood, Adrian C.'
'Lynam, Jason M.'

_publ_section_title
;
 Synthesis and Reactivity of Molybdenum Complexes Containing
 Functionalized Alkynyl Ligands: A Photochemically Activated CO-Releasing
 Molecule (PhotoCO-RM)
;
_journal_issue 17
_journal_name_full Organometallics
_journal_page_first 4643
_journal_paper_doi 10.1021/om200495h
_journal_volume 30
_journal_year 2011
_chemical_formula_moiety 'C19 H28 Mo N2 O3, 0.5(C H2 Cl2)'
_chemical_formula_sum 'C19.5 H29 Cl Mo N2 O3'
_chemical_formula_weight 470.84
_chemical_name_systematic
; 
 ? 
;
_space_group_IT_number 15
_symmetry_cell_setting monoclinic
_symmetry_space_group_name_Hall '-C 2yc'
_symmetry_space_group_name_H-M 'C 1 2/c 1'
_atom_sites_solution_hydrogens geom
_atom_sites_solution_primary direct
_atom_sites_solution_secondary difmap
_audit_creation_method SHELXL-97
_cell_angle_alpha 90.00
_cell_angle_beta 111.134(2)
_cell_angle_gamma 90.00
_cell_formula_units_Z 8
_cell_length_a 30.691(3)
_cell_length_b 9.9703(10)
_cell_length_c 15.1389(15)
_cell_measurement_reflns_used 7495
_cell_measurement_temperature 110(2)
_cell_measurement_theta_max 28.29
_cell_measurement_theta_min 2.45
_cell_volume 4320.9(7)
_computing_cell_refinement 'Bruker SMART'
_computing_data_collection 'Bruker SMART'
_computing_data_reduction 'Bruker SAINT'
_computing_molecular_graphics 'Bruker SHELXTL'
_computing_publication_material 'Bruker SHELXTL'
_computing_structure_refinement 'SHELXL-97 (Sheldrick, 1997)'
_computing_structure_solution 'SHELXS-97 (Sheldrick, 1990)'
_diffrn_ambient_temperature 110(2)
_diffrn_measured_fraction_theta_full 1.000
_diffrn_measured_fraction_theta_max 1.000
_diffrn_measurement_device_type 'CCD area detector'
_diffrn_measurement_method 'phi and omega scans'
_diffrn_radiation_monochromator graphite
_diffrn_radiation_source 'fine-focus sealed tube'
_diffrn_radiation_type MoK\a
_diffrn_radiation_wavelength 0.71073
_diffrn_reflns_av_R_equivalents 0.0218
_diffrn_reflns_av_sigmaI/netI 0.0150
_diffrn_reflns_limit_h_max 40
_diffrn_reflns_limit_h_min -40
_diffrn_reflns_limit_k_max 13
_diffrn_reflns_limit_k_min -13
_diffrn_reflns_limit_l_max 20
_diffrn_reflns_limit_l_min -20
_diffrn_reflns_number 29065
_diffrn_reflns_theta_full 28.30
_diffrn_reflns_theta_max 28.30
_diffrn_reflns_theta_min 2.16
_exptl_absorpt_coefficient_mu 0.751
_exptl_absorpt_correction_T_max 0.867
_exptl_absorpt_correction_T_min 0.782
_exptl_absorpt_correction_type multi-scan
_exptl_absorpt_process_details 'SADABS v2.10; (Sheldrick)'
_exptl_crystal_colour orange
_exptl_crystal_density_diffrn 1.448
_exptl_crystal_density_method 'not measured'
_exptl_crystal_description block
_exptl_crystal_F_000 1944
_exptl_crystal_size_max 0.35
_exptl_crystal_size_mid 0.19
_exptl_crystal_size_min 0.19
_refine_diff_density_max 1.025
_refine_diff_density_min -0.757
_refine_diff_density_rms 0.060
_refine_ls_extinction_method none
_refine_ls_goodness_of_fit_ref 1.046
_refine_ls_hydrogen_treatment mixed
_refine_ls_matrix_type full
_refine_ls_number_parameters 260
_refine_ls_number_reflns 5374
_refine_ls_number_restraints 0
_refine_ls_restrained_S_all 1.046
_refine_ls_R_factor_all 0.0266
_refine_ls_R_factor_gt 0.0243
_refine_ls_shift/su_max 0.002
_refine_ls_shift/su_mean 0.000
_refine_ls_structure_factor_coef Fsqd
_refine_ls_weighting_details 'calc w=1/[\s^2^(Fo^2^)+(0.0280P)^2^+6.8400P] where P=(Fo^2^+2Fc^2^)/3'
_refine_ls_weighting_scheme calc
_refine_ls_wR_factor_gt 0.0598
_refine_ls_wR_factor_ref 0.0612
_reflns_number_gt 4992
_reflns_number_total 5374
_reflns_threshold_expression >2sigma(I)
_cod_data_source_file om200495h_si_001.cif
_cod_data_source_block Complex5a
_cod_depositor_comments
;
The following automatic conversions were performed:

'_symmetry_cell_setting' value 'Monoclinic' changed to 'monoclinic'
according to /home/saulius/struct/CIF-dictionaries/cif_core.dic
dictionary named 'cif_core.dic' version 2.4.1 from 2010-06-29.

Automatic conversion script
Id: cif_fix_values 1715 2011-07-08 13:25:40Z adriana 
;
_cod_original_cell_volume 4321.0(7)
_cod_original_sg_symbol_H-M C2/c
_cod_original_formula_sum 'C19.50 H29 Cl Mo N2 O3'
_cod_database_code 4065006

loop_
_symmetry_equiv_pos_as_xyz
'x, y, z'
'-x, y, -z+1/2'
'x+1/2, y+1/2, z'
'-x+1/2, y+1/2, -z+1/2'
'-x, -y, -z'
'x, -y, z-1/2'
'-x+1/2, -y+1/2, -z'
'x+1/2, -y+1/2, z-1/2'

loop_
_atom_site_label
_atom_site_type_symbol
_atom_site_fract_x
_atom_site_fract_y
_atom_site_fract_z
_atom_site_U_iso_or_equiv
_atom_site_adp_type
_atom_site_occupancy
_atom_site_symmetry_multiplicity
_atom_site_calc_flag
_atom_site_refinement_flags
C1 C 0.14252(7) 0.88558(17) 0.12493(14) 0.0319(4) Uani 1 1 d .
H1 H 0.1247 0.8945 0.1685 0.038 Uiso 1 1 calc R
C2 C 0.19142(7) 0.90488(17) 0.15029(13) 0.0300(4) Uani 1 1 d .
H2 H 0.2138 0.9301 0.2145 0.036 Uiso 1 1 calc R
C3 C 0.20152(6) 0.89993(17) 0.06629(13) 0.0275(3) Uani 1 1 d .
H3 H 0.2326 0.9183 0.0614 0.033 Uiso 1 1 calc R
C4 C 0.15923(7) 0.87840(17) -0.01046(12) 0.0287(4) Uani 1 1 d .
H4 H 0.1555 0.8766 -0.0789 0.034 Uiso 1 1 calc R
C5 C 0.12265(6) 0.86890(17) 0.02516(14) 0.0303(4) Uani 1 1 d .
H5 H 0.0886 0.8615 -0.0135 0.036 Uiso 1 1 calc R
C6 C 0.19439(5) 0.61690(16) 0.22069(11) 0.0210(3) Uani 1 1 d .
C7 C 0.23305(6) 0.59997(17) 0.10792(11) 0.0228(3) Uani 1 1 d .
C8 C 0.14973(6) 0.55926(16) -0.04337(11) 0.0203(3) Uani 1 1 d .
C9 C 0.13802(5) 0.47270(15) 0.01946(10) 0.0184(3) Uani 1 1 d .
C10 C 0.11341(5) 0.53858(15) 0.07276(10) 0.0173(3) Uani 1 1 d .
C11 C 0.06731(5) 0.60443(15) 0.02333(11) 0.0189(3) Uani 1 1 d .
C12 C 0.06312(6) 0.6380(2) 0.18332(11) 0.0300(4) Uani 1 1 d .
H12A H 0.0498 0.7128 0.2085 0.036 Uiso 1 1 calc R
H12B H 0.0973 0.6516 0.2049 0.036 Uiso 1 1 calc R
C13 C 0.05343(7) 0.5070(3) 0.22408(13) 0.0412(5) Uani 1 1 d .
H13A H 0.0201 0.4858 0.1956 0.062 Uiso 1 1 calc R
H13B H 0.0623 0.5159 0.2928 0.062 Uiso 1 1 calc R
H13C H 0.0717 0.4348 0.2102 0.062 Uiso 1 1 calc R
C14 C -0.00471(6) 0.68902(17) 0.03630(13) 0.0263(3) Uani 1 1 d .
H14A H -0.0229 0.6574 0.0747 0.032 Uiso 1 1 calc R
H14B H -0.0188 0.6494 -0.0277 0.032 Uiso 1 1 calc R
C15 C -0.00796(7) 0.8406(2) 0.02847(17) 0.0414(5) Uani 1 1 d .
H15A H 0.0072 0.8804 0.0913 0.062 Uiso 1 1 calc R
H15B H -0.0409 0.8675 0.0029 0.062 Uiso 1 1 calc R
H15C H 0.0077 0.8718 -0.0138 0.062 Uiso 1 1 calc R
C16 C 0.18606(6) 0.28552(17) -0.00136(13) 0.0271(3) Uani 1 1 d .
H16A H 0.2062 0.2186 0.0431 0.032 Uiso 1 1 calc R
H16B H 0.2065 0.3559 -0.0117 0.032 Uiso 1 1 calc R
C17 C 0.15914(8) 0.21754(19) -0.09508(14) 0.0349(4) Uani 1 1 d .
H17A H 0.1383 0.1495 -0.0854 0.052 Uiso 1 1 calc R
H17B H 0.1811 0.1747 -0.1198 0.052 Uiso 1 1 calc R
H17C H 0.1407 0.2846 -0.1405 0.052 Uiso 1 1 calc R
C18 C 0.13986(6) 0.25736(16) 0.10194(12) 0.0251(3) Uani 1 1 d .
H18A H 0.1372 0.1649 0.0768 0.030 Uiso 1 1 calc R
H18B H 0.1084 0.2853 0.0991 0.030 Uiso 1 1 calc R
C19 C 0.17260(7) 0.2564(2) 0.20480(13) 0.0337(4) Uani 1 1 d .
H19A H 0.2043 0.2342 0.2083 0.051 Uiso 1 1 calc R
H19B H 0.1620 0.1894 0.2399 0.051 Uiso 1 1 calc R
H19C H 0.1727 0.3452 0.2326 0.051 Uiso 1 1 calc R
H10 H 0.1139(6) 0.4908(19) 0.1270(13) 0.020(4) Uiso 1 1 d .
H8A H 0.1267(7) 0.616(2) -0.0791(14) 0.027(5) Uiso 1 1 d .
H8B H 0.1690(7) 0.527(2) -0.0745(14) 0.028(5) Uiso 1 1 d .
Mo1 Mo 0.174024(4) 0.688258(13) 0.092217(9) 0.01670(5) Uani 1 1 d .
N1 N 0.04366(5) 0.64234(15) 0.07984(9) 0.0222(3) Uani 1 1 d .
N2 N 0.15465(5) 0.34616(14) 0.04093(10) 0.0219(3) Uani 1 1 d .
O1 O 0.20814(4) 0.57804(13) 0.29806(8) 0.0298(3) Uani 1 1 d .
O2 O 0.26848(4) 0.54725(14) 0.11991(9) 0.0314(3) Uani 1 1 d .
O3 O 0.05017(4) 0.62102(12) -0.06369(7) 0.0223(2) Uani 1 1 d .
C20 C 0.0000 0.8057(3) 0.7500 0.0564(11) Uani 1 2 d S
Cl1A Cl 0.04835(4) 0.90432(10) 0.75428(6) 0.1116(4) Uani 1 1 d .
H20 H -0.0085(9) 0.756(3) 0.6960(18) 0.054(7) Uiso 1 1 d .

loop_
_atom_site_aniso_label
_atom_site_aniso_U_11
_atom_site_aniso_U_22
_atom_site_aniso_U_33
_atom_site_aniso_U_23
_atom_site_aniso_U_13
_atom_site_aniso_U_12
C1 0.0443(10) 0.0167(8) 0.0420(10) -0.0009(7) 0.0244(9) 0.0032(7)
C2 0.0405(10) 0.0183(8) 0.0276(8) -0.0040(6) 0.0080(7) -0.0061(7)
C3 0.0309(9) 0.0201(8) 0.0306(9) 0.0019(6) 0.0100(7) -0.0078(6)
C4 0.0392(9) 0.0173(8) 0.0254(8) 0.0053(6) 0.0068(7) -0.0039(7)
C5 0.0286(8) 0.0171(8) 0.0395(10) 0.0062(7) 0.0056(7) 0.0025(6)
C6 0.0181(7) 0.0228(7) 0.0220(7) -0.0020(6) 0.0071(6) 0.0002(6)
C7 0.0236(8) 0.0268(8) 0.0184(7) -0.0029(6) 0.0079(6) -0.0045(6)
C8 0.0228(7) 0.0201(7) 0.0175(7) -0.0005(6) 0.0068(6) 0.0001(6)
C9 0.0175(7) 0.0177(7) 0.0168(6) -0.0012(5) 0.0022(5) -0.0012(5)
C10 0.0172(7) 0.0186(7) 0.0147(6) 0.0024(5) 0.0040(5) -0.0007(5)
C11 0.0186(7) 0.0167(7) 0.0198(7) 0.0001(5) 0.0052(6) -0.0015(5)
C12 0.0219(8) 0.0490(11) 0.0178(7) -0.0042(7) 0.0056(6) 0.0031(7)
C13 0.0258(9) 0.0737(15) 0.0237(8) 0.0154(9) 0.0086(7) -0.0035(9)
C14 0.0189(7) 0.0297(9) 0.0280(8) -0.0021(7) 0.0057(6) 0.0019(6)
C15 0.0301(10) 0.0313(10) 0.0544(13) -0.0069(9) 0.0052(9) 0.0056(8)
C16 0.0284(8) 0.0235(8) 0.0291(8) 0.0007(7) 0.0101(7) 0.0077(6)
C17 0.0509(12) 0.0243(9) 0.0300(9) -0.0021(7) 0.0150(8) 0.0039(8)
C18 0.0266(8) 0.0172(7) 0.0290(8) 0.0052(6) 0.0070(7) 0.0002(6)
C19 0.0377(10) 0.0311(9) 0.0279(9) 0.0093(7) 0.0064(8) 0.0038(8)
Mo1 0.01752(7) 0.01614(7) 0.01592(7) 0.00010(4) 0.00543(5) -0.00123(4)
N1 0.0175(6) 0.0295(7) 0.0181(6) 0.0010(5) 0.0045(5) 0.0027(5)
N2 0.0234(6) 0.0176(6) 0.0243(7) 0.0012(5) 0.0080(5) 0.0015(5)
O1 0.0318(6) 0.0362(7) 0.0197(6) 0.0040(5) 0.0071(5) 0.0047(5)
O2 0.0229(6) 0.0414(7) 0.0301(6) -0.0045(6) 0.0098(5) 0.0040(5)
O3 0.0210(5) 0.0263(6) 0.0166(5) 0.0023(4) 0.0031(4) 0.0016(4)
C20 0.080(3) 0.0334(16) 0.0298(15) 0.000 -0.0112(16) 0.000
Cl1A 0.1301(8) 0.0868(6) 0.0673(5) 0.0346(5) -0.0257(5) -0.0565(6)

loop_
_atom_type_symbol
_atom_type_description
_atom_type_scat_dispersion_real
_atom_type_scat_dispersion_imag
_atom_type_scat_source
C C 0.0033 0.0016 'International Tables Vol C Tables 4.2.6.8 and 6.1.1.4'
H H 0.0000 0.0000 'International Tables Vol C Tables 4.2.6.8 and 6.1.1.4'
N N 0.0061 0.0033 'International Tables Vol C Tables 4.2.6.8 and 6.1.1.4'
O O 0.0106 0.0060 'International Tables Vol C Tables 4.2.6.8 and 6.1.1.4'
Mo Mo -1.6832 0.6857 'International Tables Vol C Tables 4.2.6.8 and 6.1.1.4'
Cl Cl 0.1484 0.1585 'International Tables Vol C Tables 4.2.6.8 and 6.1.1.4'

loop_
_geom_angle_atom_site_label_1
_geom_angle_atom_site_label_2
_geom_angle_atom_site_label_3
_geom_angle
_geom_angle_site_symmetry_1
_geom_angle_site_symmetry_3
C5 C1 C2 108.04(16) . .
C5 C1 Mo1 74.11(10) . .
C2 C1 Mo1 72.07(10) . .
C5 C1 H1 125.7 . .
C2 C1 H1 125.7 . .
Mo1 C1 H1 125.7 . .
C3 C2 C1 107.74(16) . .
C3 C2 Mo1 73.85(10) . .
C1 C2 Mo1 72.27(10) . .
C3 C2 H2 125.9 . .
C1 C2 H2 125.9 . .
Mo1 C2 H2 125.9 . .
C4 C3 C2 108.12(16) . .
C4 C3 Mo1 73.92(9) . .
C2 C3 Mo1 70.97(9) . .
C4 C3 H3 125.8 . .
C2 C3 H3 125.8 . .
Mo1 C3 H3 125.8 . .
C3 C4 C5 108.49(16) . .
C3 C4 Mo1 71.49(9) . .
C5 C4 Mo1 71.90(9) . .
C3 C4 H4 125.7 . .
C5 C4 H4 125.7 . .
Mo1 C4 H4 125.7 . .
C4 C5 C1 107.61(16) . .
C4 C5 Mo1 73.54(10) . .
C1 C5 Mo1 70.66(10) . .
C4 C5 H5 126.1 . .
C1 C5 H5 126.1 . .
Mo1 C5 H5 126.1 . .
O1 C6 Mo1 177.08(14) . .
O2 C7 Mo1 178.13(14) . .
C9 C8 Mo1 79.74(9) . .
C9 C8 H8A 116.1(13) . .
Mo1 C8 H8A 96.7(13) . .
C9 C8 H8B 119.3(13) . .
Mo1 C8 H8B 125.3(12) . .
H8A C8 H8B 114.0(17) . .
N2 C9 C8 124.09(14) . .
N2 C9 C10 121.07(14) . .
C8 C9 C10 113.95(14) . .
N2 C9 Mo1 129.03(10) . .
C8 C9 Mo1 65.96(8) . .
C10 C9 Mo1 66.31(8) . .
C9 C10 C11 120.74(13) . .
C9 C10 Mo1 78.86(9) . .
C11 C10 Mo1 110.64(10) . .
C9 C10 H10 114.1(11) . .
C11 C10 H10 111.8(11) . .
Mo1 C10 H10 117.0(11) . .
O3 C11 N1 120.83(14) . .
O3 C11 C10 123.59(14) . .
N1 C11 C10 115.54(13) . .
N1 C12 C13 113.37(16) . .
N1 C12 H12A 108.9 . .
C13 C12 H12A 108.9 . .
N1 C12 H12B 108.9 . .
C13 C12 H12B 108.9 . .
H12A C12 H12B 107.7 . .
C12 C13 H13A 109.5 . .
C12 C13 H13B 109.5 . .
H13A C13 H13B 109.5 . .
C12 C13 H13C 109.5 . .
H13A C13 H13C 109.5 . .
H13B C13 H13C 109.5 . .
N1 C14 C15 112.28(15) . .
N1 C14 H14A 109.1 . .
C15 C14 H14A 109.1 . .
N1 C14 H14B 109.1 . .
C15 C14 H14B 109.1 . .
H14A C14 H14B 107.9 . .
C14 C15 H15A 109.5 . .
C14 C15 H15B 109.5 . .
H15A C15 H15B 109.5 . .
C14 C15 H15C 109.5 . .
H15A C15 H15C 109.5 . .
H15B C15 H15C 109.5 . .
N2 C16 C17 111.71(15) . .
N2 C16 H16A 109.3 . .
C17 C16 H16A 109.3 . .
N2 C16 H16B 109.3 . .
C17 C16 H16B 109.3 . .
H16A C16 H16B 107.9 . .
C16 C17 H17A 109.5 . .
C16 C17 H17B 109.5 . .
H17A C17 H17B 109.5 . .
C16 C17 H17C 109.5 . .
H17A C17 H17C 109.5 . .
H17B C17 H17C 109.5 . .
N2 C18 C19 114.15(14) . .
N2 C18 H18A 108.7 . .
C19 C18 H18A 108.7 . .
N2 C18 H18B 108.7 . .
C19 C18 H18B 108.7 . .
H18A C18 H18B 107.6 . .
C18 C19 H19A 109.5 . .
C18 C19 H19B 109.5 . .
H19A C19 H19B 109.5 . .
C18 C19 H19C 109.5 . .
H19A C19 H19C 109.5 . .
H19B C19 H19C 109.5 . .
C7 Mo1 C6 76.36(6) . .
C7 Mo1 C8 81.07(6) . .
C6 Mo1 C8 124.66(6) . .
C7 Mo1 C10 113.11(6) . .
C6 Mo1 C10 81.14(6) . .
C8 Mo1 C10 62.68(5) . .
C7 Mo1 C2 107.29(7) . .
C6 Mo1 C2 90.83(6) . .
C8 Mo1 C2 144.35(6) . .
C10 Mo1 C2 135.35(6) . .
C7 Mo1 C1 142.76(7) . .
C6 Mo1 C1 96.01(7) . .
C8 Mo1 C1 129.51(7) . .
C10 Mo1 C1 101.28(6) . .
C2 Mo1 C1 35.66(7) . .
C7 Mo1 C3 92.97(7) . .
C6 Mo1 C3 119.17(6) . .
C8 Mo1 C3 111.79(6) . .
C10 Mo1 C3 150.88(6) . .
C2 Mo1 C3 35.18(6) . .
C1 Mo1 C3 58.59(7) . .
C7 Mo1 C5 147.28(7) . .
C6 Mo1 C5 129.02(7) . .
C8 Mo1 C5 95.22(6) . .
C10 Mo1 C5 93.17(6) . .
C2 Mo1 C5 58.74(6) . .
C1 Mo1 C5 35.23(7) . .
C3 Mo1 C5 58.04(6) . .
C7 Mo1 C4 112.81(7) . .
C6 Mo1 C4 148.85(6) . .
C8 Mo1 C4 86.49(6) . .
C10 Mo1 C4 118.19(6) . .
C2 Mo1 C4 58.11(6) . .
C1 Mo1 C4 58.04(7) . .
C3 Mo1 C4 34.60(6) . .
C5 Mo1 C4 34.56(6) . .
C7 Mo1 C9 84.77(6) . .
C6 Mo1 C9 93.32(6) . .
C8 Mo1 C9 34.30(5) . .
C10 Mo1 C9 34.83(5) . .
C2 Mo1 C9 167.88(6) . .
C1 Mo1 C9 132.39(6) . .
C3 Mo1 C9 146.00(6) . .
C5 Mo1 C9 110.29(6) . .
C4 Mo1 C9 116.62(5) . .
C11 N1 C12 124.13(13) . .
C11 N1 C14 119.28(13) . .
C12 N1 C14 116.58(13) . .
C9 N2 C18 122.55(14) . .
C9 N2 C16 121.94(14) . .
C18 N2 C16 115.35(13) . .
Cl1A C20 Cl1A 112.1(2) . 2_556
Cl1A C20 H20 107.7(17) . .
Cl1A C20 H20 107.8(17) 2_556 .

loop_
_geom_bond_atom_site_label_1
_geom_bond_atom_site_label_2
_geom_bond_distance
_geom_bond_site_symmetry_2
C1 C5 1.420(3) .
C1 C2 1.422(3) .
C1 Mo1 2.3229(17) .
C1 H1 1.0000 .
C2 C3 1.414(3) .
C2 Mo1 2.3204(17) .
C2 H2 1.0000 .
C3 C4 1.412(2) .
C3 Mo1 2.3577(16) .
C3 H3 1.0000 .
C4 C5 1.413(3) .
C4 Mo1 2.3890(16) .
C4 H4 1.0000 .
C5 Mo1 2.3677(17) .
C5 H5 1.0000 .
C6 O1 1.159(2) .
C6 Mo1 1.9501(16) .
C7 O2 1.162(2) .
C7 Mo1 1.9501(17) .
C8 C9 1.423(2) .
C8 Mo1 2.3065(15) .
C8 H8A 0.91(2) .
C8 H8B 0.93(2) .
C9 N2 1.356(2) .
C9 C10 1.447(2) .
C9 Mo1 2.4851(15) .
C10 C11 1.493(2) .
C10 Mo1 2.3195(15) .
C10 H10 0.944(19) .
C11 O3 1.2409(18) .
C11 N1 1.360(2) .
C12 N1 1.462(2) .
C12 C13 1.519(3) .
C12 H12A 0.9900 .
C12 H12B 0.9900 .
C13 H13A 0.9800 .
C13 H13B 0.9800 .
C13 H13C 0.9800 .
C14 N1 1.466(2) .
C14 C15 1.516(3) .
C14 H14A 0.9900 .
C14 H14B 0.9900 .
C15 H15A 0.9800 .
C15 H15B 0.9800 .
C15 H15C 0.9800 .
C16 N2 1.466(2) .
C16 C17 1.520(3) .
C16 H16A 0.9900 .
C16 H16B 0.9900 .
C17 H17A 0.9800 .
C17 H17B 0.9800 .
C17 H17C 0.9800 .
C18 N2 1.465(2) .
C18 C19 1.519(2) .
C18 H18A 0.9900 .
C18 H18B 0.9900 .
C19 H19A 0.9800 .
C19 H19B 0.9800 .
C19 H19C 0.9800 .
C20 Cl1A 1.762(2) .
C20 Cl1A 1.762(2) 2_556
C20 H20 0.91(3) .

loop_
_geom_torsion_atom_site_label_1
_geom_torsion_atom_site_label_2
_geom_torsion_atom_site_label_3
_geom_torsion_atom_site_label_4
_geom_torsion
C5 C1 C2 C3 0.0(2)
Mo1 C1 C2 C3 65.87(12)
C5 C1 C2 Mo1 -65.92(12)
C1 C2 C3 C4 0.3(2)
Mo1 C2 C3 C4 65.09(12)
C1 C2 C3 Mo1 -64.82(12)
C2 C3 C4 C5 -0.4(2)
Mo1 C3 C4 C5 62.77(12)
C2 C3 C4 Mo1 -63.17(12)
C3 C4 C5 C1 0.36(19)
Mo1 C4 C5 C1 62.87(12)
C3 C4 C5 Mo1 -62.51(12)
C2 C1 C5 C4 -0.19(19)
Mo1 C1 C5 C4 -64.76(12)
C2 C1 C5 Mo1 64.57(12)
Mo1 C8 C9 N2 -122.05(14)
Mo1 C8 C9 C10 47.20(11)
N2 C9 C10 C11 -129.92(15)
C8 C9 C10 C11 60.47(19)
Mo1 C9 C10 C11 107.50(13)
N2 C9 C10 Mo1 122.58(13)
C8 C9 C10 Mo1 -47.04(12)
C9 C10 C11 O3 -8.8(2)
Mo1 C10 C11 O3 80.23(16)
C9 C10 C11 N1 168.97(14)
Mo1 C10 C11 N1 -101.96(13)
C9 C8 Mo1 C7 93.81(10)
C9 C8 Mo1 C6 27.31(12)
C9 C8 Mo1 C10 -28.08(8)
C9 C8 Mo1 C2 -158.90(11)
C9 C8 Mo1 C1 -109.99(10)
C9 C8 Mo1 C3 -176.56(9)
C9 C8 Mo1 C5 -118.96(10)
C9 C8 Mo1 C4 -152.44(10)
C9 C10 Mo1 C7 -38.10(10)
C11 C10 Mo1 C7 -156.95(10)
C9 C10 Mo1 C6 -109.07(9)
C11 C10 Mo1 C6 132.08(11)
C9 C10 Mo1 C8 27.67(8)
C11 C10 Mo1 C8 -91.17(11)
C9 C10 Mo1 C2 168.80(9)
C11 C10 Mo1 C2 49.95(14)
C9 C10 Mo1 C1 156.51(9)
C11 C10 Mo1 C1 37.67(11)
C9 C10 Mo1 C3 113.74(13)
C11 C10 Mo1 C3 -5.11(18)
C9 C10 Mo1 C5 121.91(9)
C11 C10 Mo1 C5 3.06(11)
C9 C10 Mo1 C4 96.88(9)
C11 C10 Mo1 C4 -21.97(12)
C11 C10 Mo1 C9 -118.85(14)
C3 C2 Mo1 C7 69.67(12)
C1 C2 Mo1 C7 -175.14(11)
C3 C2 Mo1 C6 145.63(11)
C1 C2 Mo1 C6 -99.18(11)
C3 C2 Mo1 C8 -29.26(17)
C1 C2 Mo1 C8 85.94(15)
C3 C2 Mo1 C10 -136.17(10)
C1 C2 Mo1 C10 -20.98(14)
C3 C2 Mo1 C1 -115.19(16)
C1 C2 Mo1 C3 115.19(16)
C3 C2 Mo1 C5 -77.67(12)
C1 C2 Mo1 C5 37.52(11)
C3 C2 Mo1 C4 -36.87(10)
C1 C2 Mo1 C4 78.33(12)
C3 C2 Mo1 C9 -104.3(3)
C1 C2 Mo1 C9 10.9(3)
C5 C1 Mo1 C7 123.19(13)
C2 C1 Mo1 C7 7.68(17)
C5 C1 Mo1 C6 -161.49(11)
C2 C1 Mo1 C6 83.01(11)
C5 C1 Mo1 C8 -15.61(14)
C2 C1 Mo1 C8 -131.11(11)
C5 C1 Mo1 C10 -79.37(11)
C2 C1 Mo1 C10 165.13(10)
C5 C1 Mo1 C2 115.50(15)
C5 C1 Mo1 C3 77.85(11)
C2 C1 Mo1 C3 -37.65(10)
C2 C1 Mo1 C5 -115.50(15)
C5 C1 Mo1 C4 36.95(10)
C2 C1 Mo1 C4 -78.55(11)
C5 C1 Mo1 C9 -61.42(13)
C2 C1 Mo1 C9 -176.92(9)
C4 C3 Mo1 C7 127.48(11)
C2 C3 Mo1 C7 -116.29(11)
C4 C3 Mo1 C6 -156.49(11)
C2 C3 Mo1 C6 -40.27(13)
C4 C3 Mo1 C8 45.92(12)
C2 C3 Mo1 C8 162.14(10)
C4 C3 Mo1 C10 -26.75(18)
C2 C3 Mo1 C10 89.47(15)
C4 C3 Mo1 C2 -116.22(16)
C4 C3 Mo1 C1 -78.04(12)
C2 C3 Mo1 C1 38.18(11)
C4 C3 Mo1 C5 -36.38(11)
C2 C3 Mo1 C5 79.84(12)
C2 C3 Mo1 C4 116.22(16)
C4 C3 Mo1 C9 42.44(16)
C2 C3 Mo1 C9 158.67(11)
C4 C5 Mo1 C7 5.53(18)
C1 C5 Mo1 C7 -110.44(14)
C4 C5 Mo1 C6 139.94(11)
C1 C5 Mo1 C6 23.97(14)
C4 C5 Mo1 C8 -76.06(11)
C1 C5 Mo1 C8 167.97(11)
C4 C5 Mo1 C10 -138.90(10)
C1 C5 Mo1 C10 105.13(11)
C4 C5 Mo1 C2 77.98(11)
C1 C5 Mo1 C2 -37.99(11)
C4 C5 Mo1 C1 115.97(15)
C4 C5 Mo1 C3 36.42(10)
C1 C5 Mo1 C3 -79.55(12)
C1 C5 Mo1 C4 -115.97(15)
C4 C5 Mo1 C9 -107.78(10)
C1 C5 Mo1 C9 136.25(10)
C3 C4 Mo1 C7 -59.28(12)
C5 C4 Mo1 C7 -176.76(10)
C3 C4 Mo1 C6 42.33(18)
C5 C4 Mo1 C6 -75.15(16)
C3 C4 Mo1 C8 -138.07(11)
C5 C4 Mo1 C8 104.45(11)
C3 C4 Mo1 C10 165.61(10)
C5 C4 Mo1 C10 48.13(12)
C3 C4 Mo1 C2 37.50(11)
C5 C4 Mo1 C2 -79.98(12)
C3 C4 Mo1 C1 79.79(12)
C5 C4 Mo1 C1 -37.69(11)
C5 C4 Mo1 C3 -117.48(16)
C3 C4 Mo1 C5 117.48(16)
C3 C4 Mo1 C9 -155.03(10)
C5 C4 Mo1 C9 87.50(11)
N2 C9 Mo1 C7 33.55(14)
C8 C9 Mo1 C7 -81.82(10)
C10 C9 Mo1 C7 145.25(9)
N2 C9 Mo1 C6 -42.41(14)
C8 C9 Mo1 C6 -157.79(10)
C10 C9 Mo1 C6 69.29(9)
N2 C9 Mo1 C8 115.37(18)
C10 C9 Mo1 C8 -132.92(13)
N2 C9 Mo1 C10 -111.70(17)
C8 C9 Mo1 C10 132.92(13)
N2 C9 Mo1 C2 -152.2(2)
C8 C9 Mo1 C2 92.4(3)
C10 C9 Mo1 C2 -40.5(3)
N2 C9 Mo1 C1 -143.66(13)
C8 C9 Mo1 C1 100.97(11)
C10 C9 Mo1 C1 -31.95(12)
N2 C9 Mo1 C3 121.10(15)
C8 C9 Mo1 C3 5.72(15)
C10 C9 Mo1 C3 -127.20(11)
N2 C9 Mo1 C5 -176.35(13)
C8 C9 Mo1 C5 68.28(11)
C10 C9 Mo1 C5 -64.64(10)
N2 C9 Mo1 C4 146.48(14)
C8 C9 Mo1 C4 31.11(11)
C10 C9 Mo1 C4 -101.82(9)
O3 C11 N1 C12 -173.98(16)
C10 C11 N1 C12 8.2(2)
O3 C11 N1 C14 7.0(2)
C10 C11 N1 C14 -170.86(14)
C13 C12 N1 C11 -91.6(2)
C13 C12 N1 C14 87.44(19)
C15 C14 N1 C11 -95.5(2)
C15 C14 N1 C12 85.4(2)
C8 C9 N2 C18 -176.61(14)
C10 C9 N2 C18 14.9(2)
Mo1 C9 N2 C18 98.25(17)
C8 C9 N2 C16 -1.3(2)
C10 C9 N2 C16 -169.87(14)
Mo1 C9 N2 C16 -86.50(18)
C19 C18 N2 C9 -96.27(18)
C19 C18 N2 C16 88.18(18)
C17 C16 N2 C9 -87.42(19)
C17 C16 N2 C18 88.15(18)
